data_7150904
loop_
_publ_author_name
'Grabowsky, Simon'
'Pfeuffer, Thomas'
'Morgenroth, Wolfgang'
'Paulmann, Carsten'
'Schirmeister, Tanja'
'Luger, Peter'

_publ_contact_author
;
  Prof. Dr. Tanja Schirmeister
  Pharmazeutische Chemie
  Institut f\"ur Pharmazie und Lebensmittelchemie
  Universit\"at W\"urzburg
  Am Hubland
  97074 W\"urzburg
  Germany
;
_publ_section_title
;
 A comparative study on the experimentally derived electron densities
 of three protease inhibitor model compounds
;
_journal_issue 13
_journal_name_full 'Organic &amp; Biomolecular Chemistry'
_journal_page_first 2295
_journal_page_last 2307
_journal_paper_doi 10.1039/b802831a
_journal_volume 6
_journal_year 2008
_chemical_formula_moiety 'C12 H12 N2 O6'
_chemical_formula_sum 'C12 H12 N2 O6'
_chemical_formula_weight 280.24
_chemical_name_common 'substituted aziridine'
_space_group_IT_number 2
_symmetry_cell_setting triclinic
_symmetry_space_group_name_Hall '-P 1'
_symmetry_space_group_name_H-M 'P -1'
_atom_sites_solution_hydrogens geom
_atom_sites_solution_primary direct
_atom_sites_solution_secondary difmap
_cell_angle_alpha 105.984(7)
_cell_angle_beta 106.137(12)
_cell_angle_gamma 107.137(9)
_cell_formula_units_Z 4
_cell_length_a 8.013(2)
_cell_length_b 13.312(3)
_cell_length_c 13.652(2)
_cell_measurement_reflns_used 3262
_cell_measurement_temperature 9
_cell_measurement_theta_max 34.83
_cell_measurement_theta_min 17.5
_cell_volume 1231.4(5)
_computing_cell_refinement 'XDS Kabsch, W. J. Appl. Cryst. 26, 795 (1993)'
_computing_data_collection 'XDS Kabsch, W. J. Appl. Cryst. 26, 795 (1993)'
_computing_data_reduction 'XDS Kabsch, W. J. Appl. Cryst. 26, 795 (1993)'
_computing_molecular_graphics 'Koritsanszky et al, (2003)'
_computing_publication_material 'Koritsanszky et al, (2003)'
_computing_structure_refinement 'Koritsanszky et al, (2003)'
_computing_structure_solution 'SHELXS-97 (Sheldrick, 1990)'
_diffrn_ambient_temperature 9
_diffrn_measured_fraction_theta_full 0.951
_diffrn_measured_fraction_theta_max 0.843
_diffrn_measurement_device 'MarCCD 165 detector'
_diffrn_measurement_method \f
_diffrn_radiation_type synchrotron
_diffrn_radiation_wavelength 0.56000
_diffrn_reflns_av_R_equivalents 0.0670
_diffrn_reflns_av_sigmaI/netI 0.0305
_diffrn_reflns_limit_h_max 16
_diffrn_reflns_limit_h_min -16
_diffrn_reflns_limit_k_max 27
_diffrn_reflns_limit_k_min -27
_diffrn_reflns_limit_l_max 27
_diffrn_reflns_limit_l_min -27
_diffrn_reflns_number 163095
_diffrn_reflns_theta_full 20.49
_diffrn_reflns_theta_max 34.83
_diffrn_reflns_theta_min 1.33
_diffrn_standards_decay_% 0
_exptl_absorpt_coefficient_mu 0.075
_exptl_absorpt_correction_type none
_exptl_crystal_colour red
_exptl_crystal_density_diffrn 1.512
_exptl_crystal_density_method 'not measured'
_exptl_crystal_description block
_exptl_crystal_F_000 584
_exptl_crystal_size_max 0.45
_exptl_crystal_size_mid 0.25
_exptl_crystal_size_min 0.15
_refine_diff_density_max 0.547
_refine_diff_density_min -0.332
_refine_diff_density_rms 0.063
_refine_ls_extinction_method none
_refine_ls_goodness_of_fit_ref 1.854
_refine_ls_hydrogen_treatment refU
_refine_ls_matrix_type full
_refine_ls_number_parameters 612
_refine_ls_number_reflns 15926
_refine_ls_number_restraints 0
_refine_ls_R_factor_all 0.0427
_refine_ls_R_factor_gt 0.0271
_refine_ls_shift/su_max 0.0000002
_refine_ls_shift/su_mean 0.000
_refine_ls_structure_factor_coef F
_refine_ls_weighting_details 'calc w1=1/[s^2^(Fo)]'
_refine_ls_weighting_scheme calc
_refine_ls_wR_factor_ref 0.0241
_reflns_number_gt 15926
_reflns_number_total 18463
_reflns_threshold_expression >3sigma(I)
_cod_data_source_file b802831a.txt
_cod_data_source_block C12H12N2O6
_cod_database_code 7150904

loop_
_symmetry_equiv_pos_as_xyz
'x, y, z'
'-x, -y, -z'

loop_
_atom_site_aniso_label
_atom_site_aniso_U_11
_atom_site_aniso_U_22
_atom_site_aniso_U_33
_atom_site_aniso_U_12
_atom_site_aniso_U_13
_atom_site_aniso_U_23
O1 0.00400(9) 0.00679(11) 0.01129(12) 0.00223(10) 0.00407(8) 0.00320(9)
O2 0.0053(1) 0.0033(1) 0.0116(1) 0.0001(1) 0.0031(1) 0.0016(1)
O3 0.00640(9) 0.00479(10) 0.00600(11) 0.00372(9) 0.00064(9) 0.00143(9)
O4 0.00470(8) 0.00335(9) 0.00252(10) 0.00152(8) -0.00076(8) -0.00039(8)
O5 0.00267(9) 0.00640(10) 0.00372(10) 0.00183(8) 0.00026(8) 0.00211(8)
O6 0.00310(9) 0.00659(10) 0.00313(10) 0.00055(8) 0.00146(8) 0.00261(8)
O1A 0.0043(1) 0.0075(1) 0.0113(1) 0.0029(1) 0.0044(1) 0.0030(1)
O2A 0.0061(1) 0.0039(1) 0.0085(1) 0.0023(1) 0.0025(1) 0.0013(1)
O3A 0.00312(9) 0.00373(10) 0.00595(10) -0.00052(9) -0.00117(8) 0.00206(8)
O4A 0.00398(9) 0.00226(10) 0.00434(10) 0.00026(9) 0.00032(8) 0.00186(8)
O5A 0.00543(9) 0.00810(11) 0.00571(10) 0.00464(9) 0.00260(8) 0.00496(9)
O6A 0.00483(9) 0.00584(10) 0.00432(10) 0.00328(9) 0.00322(8) 0.00322(8)
N1 0.0038(1) 0.0025(1) 0.0023(1) -0.0001(1) 0.0009(1) -0.0002(1)
N2 0.0024(1) 0.0035(1) 0.0048(1) 0.0001(1) 0.0009(1) 0.0020(1)
N1A 0.0038(1) 0.0028(1) 0.0040(1) 0.0009(1) 0.0018(1) 0.0019(1)
N2A 0.0034(1) 0.0042(1) 0.0037(1) 0.0021(1) 0.0012(1) 0.0007(1)
C1 0.0026(1) 0.0030(1) 0.0037(1) 0.0004(1) 0.0010(1) 0.0018(1)
C2 0.0023(1) 0.0028(1) 0.0019(1) 0.0002(1) 0.0005(1) 0.0011(1)
C3 0.0029(1) 0.0028(1) 0.0038(1) 0.0007(1) 0.0016(1) 0.0014(1)
C4 0.0037(1) 0.0028(1) 0.0068(1) 0.0008(1) 0.0028(1) 0.0014(1)
C5 0.0034(1) 0.0025(1) 0.0060(1) 0.0008(1) 0.0024(1) 0.0011(1)
C6 0.0036(1) 0.0028(1) 0.0059(1) 0.0007(1) 0.0023(1) 0.0010(1)
C7 0.0033(1) 0.0030(1) 0.0072(1) 0.0012(1) 0.0025(1) 0.0017(1)
C8 0.0024(1) 0.0025(1) 0.0042(1) 0.0005(1) 0.0014(1) 0.0013(1)
C9 0.00260(9) 0.00268(10) 0.00233(11) 0.00053(9) 0.00042(9) 0.00055(9)
C10 0.0049(1) 0.0065(1) 0.0034(1) 0.0013(1) -0.0001(1) 0.0011(1)
C11 0.0024(1) 0.0030(1) 0.0023(1) 0.0004(1) 0.0006(1) 0.0010(1)
C12 0.0048(1) 0.0093(1) 0.0060(1) 0.0005(1) 0.0031(1) 0.0027(1)
C1A 0.0035(1) 0.0036(1) 0.0024(1) 0.0016(1) 0.0006(1) 0.0003(1)
C2A 0.0028(1) 0.0028(1) 0.0021(1) 0.0010(1) 0.0010(1) 0.0011(1)
C3A 0.0030(1) 0.0031(1) 0.0033(1) 0.0010(1) 0.0013(1) 0.0003(1)
C4A 0.0035(1) 0.0036(1) 0.0063(1) 0.0010(1) 0.0025(1) 0.0009(1)
C5A 0.0031(1) 0.0033(1) 0.0058(1) 0.0008(1) 0.0019(1) 0.0003(1)
C6A 0.0034(1) 0.0034(1) 0.0058(1) 0.0012(1) 0.0020(1) 0.0006(1)
C7A 0.0032(1) 0.0040(1) 0.0062(1) 0.0011(1) 0.0022(1) 0.0010(1)
C8A 0.0030(1) 0.0035(1) 0.0037(1) 0.0014(1) 0.0011(1) 0.0005(1)
C9A 0.0026(1) 0.0019(1) 0.0029(1) 0.0003(1) 0.0006(1) 0.0010(1)
C10A 0.0068(1) 0.0048(1) 0.0066(1) 0.0024(1) 0.0021(1) 0.0036(1)
C11A 0.00309(9) 0.00337(10) 0.00281(11) 0.00153(9) 0.00137(8) 0.00159(9)
C12A 0.0068(1) 0.0076(1) 0.0075(1) 0.0043(1) 0.0051(1) 0.0036(1)

loop_
_atom_site_label
_atom_site_fract_x
_atom_site_fract_y
_atom_site_fract_z
_atom_site_occupancy
_atom_site_U_iso_or_equiv
O1 1.58316(4) 0.97373(3) 0.35151(2) 1.0000 0.008
O2 1.53013(4) 1.12282(3) 0.42069(2) 1.0000 0.008
O3 0.92024(4) 0.60617(2) 0.45680(2) 1.0000 0.007
O4 0.90335(4) 0.77335(2) 0.53675(2) 1.0000 0.004
O5 0.35260(4) 0.62119(2) 0.29423(2) 1.0000 0.005
O6 0.50106(4) 0.62173(2) 0.46119(2) 1.0000 0.005
O1A 0.34271(4) 0.93871(3) 1.11272(2) 1.0000 0.009
O2A 0.58980(4) 1.08182(3) 1.13794(2) 1.0000 0.007
O3A 0.56485(4) 0.59850(2) 0.73769(2) 1.0000 0.005
O4A 0.81758(4) 0.76680(2) 0.81732(2) 1.0000 0.004
O5A 1.09974(4) 0.56928(2) 0.92663(2) 1.0000 0.007
O6A 1.03713(4) 0.62987(2) 0.78678(2) 1.0000 0.005
N1 0.67632(5) 0.60823(3) 0.24643(3) 1.0000 0.004
N2 1.48021(5) 1.01907(3) 0.37815(2) 1.0000 0.004
N1A 0.74299(5) 0.55871(3) 0.93649(3) 1.0000 0.004
N2A 0.50365(4) 0.97988(3) 1.11538(2) 1.0000 0.004
C1 0.72354(5) 0.73034(3) 0.29023(3) 1.0000 0.004
C2 0.68307(4) 0.65987(3) 0.35723(3) 1.0000 0.003
C3 0.92245(5) 0.80555(3) 0.31583(2) 1.0000 0.004
C4 1.04748(4) 0.75783(3) 0.29143(3) 1.0000 0.005
C5 0.98456(4) 0.92432(3) 0.36405(3) 1.0000 0.005
C6 1.16850(4) 0.99522(3) 0.38634(3) 1.0000 0.005
C7 1.23108(4) 0.82768(3) 0.31134(3) 1.0000 0.005
C8 1.28736(4) 0.94499(3) 0.35770(2) 1.0000 0.004
C9 0.84725(4) 0.67330(3) 0.45378(3) 1.0000 0.003
C10 1.05879(4) 0.79796(3) 0.63638(3) 1.0000 0.006
C11 0.49387(4) 0.63329(2) 0.36693(3) 1.0000 0.003
C12 0.32162(5) 0.58915(3) 0.47433(3) 1.0000 0.008
C1A 0.86584(5) 0.67847(3) 1.00607(3) 1.0000 0.004
C2A 0.84322(4) 0.62778(3) 0.88747(3) 1.0000 0.003
C3A 0.77171(4) 0.75679(3) 1.03632(2) 1.0000 0.004
C4A 0.58740(4) 0.71371(3) 1.03231(3) 1.0000 0.005
C5A 0.86832(4) 0.87444(3) 1.06713(3) 1.0000 0.005
C6A 0.78148(4) 0.94856(3) 1.09272(3) 1.0000 0.005
C7A 0.50027(4) 0.78732(3) 1.06046(3) 1.0000 0.005
C8A 0.59839(4) 0.90308(3) 1.08956(2) 1.0000 0.004
C9A 0.72432(4) 0.65970(3) 0.80436(2) 1.0000 0.003
C10A 0.71120(5) 0.80779(3) 0.74542(3) 1.0000 0.007
C11A 1.00795(4) 0.60554(2) 0.86976(2) 1.0000 0.003
C12A 1.19561(5) 0.61365(3) 0.76277(3) 1.0000 0.008
H1 0.61360 0.76123 0.26171 1.0000 0.014(2)
H4 0.99995 0.66607 0.25364 1.0000 0.017(2)
H5 0.88984 0.96210 0.38454 1.0000 0.013(2)
H6 1.21657 1.08699 0.42454 1.0000 0.017(2)
H7 1.32804 0.79146 0.29174 1.0000 0.020(2)
H10A 1.17650 0.79020 0.61814 1.0000 0.026(2)
H10B 1.01442 0.74369 0.67707 1.0000 0.022(2)
H10C 1.09257 0.88384 0.68701 1.0000 0.024(2)
H12A 0.35647 0.58517 0.55403 1.0000 0.027(2)
H12B 0.26418 0.65135 0.47025 1.0000 0.027(2)
H12C 0.22442 0.50805 0.41094 1.0000 0.025(2)
H1N 0.53868 0.56294 0.19492 1.0000 0.016(2)
H1A 1.00487 0.69762 1.06772 1.0000 0.013(2)
H4A 0.51361 0.62271 1.00760 1.0000 0.018(2)
H5A 1.01006 0.90753 1.06853 1.0000 0.017(2)
H6A 0.85252 1.03914 1.11403 1.0000 0.018(2)
H7A 0.35786 0.75365 1.05797 1.0000 0.018(2)
H10D 0.58449 0.80316 0.75848 1.0000 0.026(2)
H10E 0.80430 0.89410 0.76929 1.0000 0.024(2)
H10F 0.67902 0.75943 0.66104 1.0000 0.024(2)
H12D 1.20905 0.53953 0.77314 1.0000 0.028(2)
H12E 1.32200 0.68795 0.81589 1.0000 0.026(2)
H12F 1.16312 0.60395 0.67863 1.0000 0.025(2)
H1NA 0.81381 0.51070 0.95507 1.0000 0.013(2)

loop_
_geom_angle_atom_site_label_1
_geom_angle_atom_site_label_2
_geom_angle_atom_site_label_3
_geom_angle
_geom_angle_site_symmetry_1
_geom_angle_site_symmetry_2
_geom_angle_site_symmetry_3
_geom_angle_publ_flag
C9 O4 C10 115.83(3) . . . yes
C11 O6 C12 115.55(3) . . . yes
C9A O4A C10A 114.80(3) . . . yes
C11A O6A C12A 117.03(3) . . . yes
C1 N1 C2 62.44(3) . . . yes
O2 N2 C8 118.27(4) . . . yes
O1 N2 O2 123.62(4) . . . yes
O1 N2 C8 118.11(4) . . . yes
C1 N1 H1N 112.03 . . . yes
C2 N1 H1N 107.67 . . . yes
C1A N1A C2A 62.07(3) . . . yes
O1A N2A C8A 118.25(4) . . . yes
O1A N2A O2A 123.78(4) . . . yes
O2A N2A C8A 117.97(4) . . . yes
C1A N1A H1NA 108.35 . . . yes
C2A N1A H1NA 107.23 . . . yes
C2 C1 C3 120.30(3) . . . yes
N1 C1 C3 115.71(4) . . . yes
N1 C1 C2 58.82(3) . . . yes
N1 C2 C9 117.75(3) . . . yes
C1 C2 C9 118.12(3) . . . yes
C1 C2 C11 116.47(3) . . . yes
C9 C2 C11 117.25(3) . . . yes
N1 C2 C1 58.73(3) . . . yes
N1 C2 C11 115.55(3) . . . yes
C1 C3 C4 120.20(4) . . . yes
C4 C3 C5 119.82(4) . . . yes
C1 C3 C5 119.98(4) . . . yes
C3 C4 C7 120.43(4) . . . yes
C3 C5 C6 120.45(4) . . . yes
C5 C6 C8 118.24(4) . . . yes
C4 C7 C8 118.31(4) . . . yes
N2 C8 C7 118.58(3) . . . yes
N2 C8 C6 118.72(4) . . . yes
C6 C8 C7 122.70(4) . . . yes
O4 C9 C2 109.25(3) . . . yes
O3 C9 O4 124.59(4) . . . yes
O3 C9 C2 126.16(4) . . . yes
O6 C11 C2 111.98(3) . . . yes
O5 C11 C2 122.64(3) . . . yes
O5 C11 O6 125.35(4) . . . yes
N1 C1 H1 118.86 . . . yes
C3 C1 H1 116.69 . . . yes
C2 C1 H1 114.03 . . . yes
C7 C4 H4 119.38 . . . yes
C3 C4 H4 120.14 . . . yes
C6 C5 H5 119.10 . . . yes
C3 C5 H5 120.45 . . . yes
C5 C6 H6 120.25 . . . yes
C8 C6 H6 121.51 . . . yes
C8 C7 H7 120.80 . . . yes
C4 C7 H7 120.89 . . . yes
H10A C10 H10B 111.32 . . . yes
H10A C10 H10C 111.09 . . . yes
O4 C10 H10B 110.48 . . . yes
O4 C10 H10C 104.07 . . . yes
H10B C10 H10C 109.09 . . . yes
O4 C10 H10A 110.56 . . . yes
O6 C12 H12A 104.35 . . . yes
H12B C12 H12C 109.84 . . . yes
H12A C12 H12B 111.35 . . . yes
H12A C12 H12C 111.24 . . . yes
O6 C12 H12B 110.34 . . . yes
O6 C12 H12C 109.60 . . . yes
C2A C1A C3A 119.48(3) . . . yes
N1A C1A C2A 59.04(3) . . . yes
N1A C1A C3A 117.19(4) . . . yes
N1A C2A C11A 116.14(3) . . . yes
C1A C2A C9A 117.45(3) . . . yes
C1A C2A C11A 116.30(3) . . . yes
C9A C2A C11A 118.14(3) . . . yes
N1A C2A C1A 58.89(3) . . . yes
N1A C2A C9A 116.46(3) . . . yes
C1A C3A C4A 120.53(4) . . . yes
C4A C3A C5A 119.90(4) . . . yes
C1A C3A C5A 119.56(3) . . . yes
C3A C4A C7A 120.21(4) . . . yes
C3A C5A C6A 120.54(4) . . . yes
C5A C6A C8A 118.16(4) . . . yes
C4A C7A C8A 118.64(4) . . . yes
N2A C8A C7A 118.50(3) . . . yes
N2A C8A C6A 118.96(4) . . . yes
C6A C8A C7A 122.52(4) . . . yes
O3A C9A C2A 124.93(4) . . . yes
O4A C9A C2A 110.54(3) . . . yes
O3A C9A O4A 124.49(3) . . . yes
O6A C11A C2A 111.93(3) . . . yes
O5A C11A O6A 125.82(4) . . . yes
O5A C11A C2A 122.26(3) . . . yes
N1A C1A H1A 117.64 . . . yes
C2A C1A H1A 114.53 . . . yes
C3A C1A H1A 116.62 . . . yes
C3A C4A H4A 119.30 . . . yes
C7A C4A H4A 120.49 . . . yes
C3A C5A H5A 119.84 . . . yes
C6A C5A H5A 119.60 . . . yes
C5A C6A H6A 121.36 . . . yes
C8A C6A H6A 120.48 . . . yes
C4A C7A H7A 119.97 . . . yes
C8A C7A H7A 121.38 . . . yes
O4A C10A H10D 109.96 . . . yes
O4A C10A H10E 104.35 . . . yes
O4A C10A H10F 110.30 . . . yes
H10D C10A H10E 111.08 . . . yes
H10D C10A H10F 110.69 . . . yes
H10E C10A H10F 110.29 . . . yes
O6A C12A H12D 111.09 . . . yes
O6A C12A H12E 108.71 . . . yes
O6A C12A H12F 105.21 . . . yes
H12D C12A H12E 110.84 . . . yes
H12D C12A H12F 110.47 . . . yes
H12E C12A H12F 110.37 . . . yes

loop_
_geom_bond_atom_site_label_1
_geom_bond_atom_site_label_2
_geom_bond_distance
_geom_bond_site_symmetry_1
_geom_bond_site_symmetry_2
_geom_bond_publ_flag
O1 N2 1.2314(6) . . yes
O2 N2 1.2281(6) . . yes
O3 C9 1.2072(6) . . yes
O4 C9 1.3387(6) . . yes
O4 C10 1.4426(6) . . yes
O5 C11 1.2134(5) . . yes
O6 C11 1.3252(5) . . yes
O6 C12 1.4514(7) . . yes
O1A N2A 1.2293(6) . . yes
O2A N2A 1.2298(6) . . yes
O3A C9A 1.2069(5) . . yes
O4A C10A 1.4463(6) . . yes
O4A C9A 1.3350(6) . . yes
O5A C11A 1.2145(5) . . yes
O6A C11A 1.3220(5) . . yes
O6A C12A 1.4563(7) . . yes
N1 C2 1.4572(6) . . yes
N1 C1 1.4559(7) . . yes
N2 C8 1.4659(7) . . yes
N1 H1N 1.0089 . . no
N1A C1A 1.4609(7) . . yes
N1A C2A 1.4631(7) . . yes
N2A C8A 1.4675(6) . . yes
N1A H1NA 1.0089 . . yes
C1 C3 1.4907(7) . . yes
C1 C2 1.5100(7) . . yes
C2 C11 1.5041(6) . . yes
C2 C9 1.5059(6) . . yes
C3 C5 1.4006(7) . . yes
C3 C4 1.4008(7) . . yes
C4 C7 1.3911(6) . . yes
C5 C6 1.3887(6) . . yes
C6 C8 1.3948(6) . . yes
C7 C8 1.3873(6) . . yes
C1 H1 1.0990 . . yes
C4 H4 1.0830 . . yes
C5 H5 1.0829 . . yes
C6 H6 1.0830 . . yes
C7 H7 1.0830 . . yes
C10 H10C 1.0660 . . yes
C10 H10A 1.0659 . . yes
C10 H10B 1.0660 . . yes
C12 H12C 1.0660 . . yes
C12 H12A 1.0659 . . yes
C12 H12B 1.0660 . . yes
C1A C3A 1.4920(7) . . yes
C1A C2A 1.5076(6) . . yes
C2A C9A 1.5096(6) . . yes
C2A C11A 1.5022(6) . . yes
C3A C5A 1.4038(7) . . yes
C3A C4A 1.3970(6) . . yes
C4A C7A 1.3929(6) . . yes
C5A C6A 1.3891(6) . . yes
C6A C8A 1.3956(6) . . yes
C7A C8A 1.3878(7) . . yes
C1A H1A 1.0990 . . yes
C4A H4A 1.0830 . . yes
C5A H5A 1.0830 . . yes
C6A H6A 1.0830 . . yes
C7A H7A 1.0830 . . yes
C10A H10D 1.0660 . . yes
C10A H10E 1.0660 . . yes
C10A H10F 1.0661 . . yes
C12A H12D 1.0660 . . yes
C12A H12E 1.0660 . . yes
C12A H12F 1.0659 . . yes

loop_
_geom_torsion_atom_site_label_1
_geom_torsion_atom_site_label_2
_geom_torsion_atom_site_label_3
_geom_torsion_atom_site_label_4
_geom_torsion
_geom_torsion_site_symmetry_1
_geom_torsion_site_symmetry_2
_geom_torsion_site_symmetry_3
_geom_torsion_site_symmetry_4
_geom_torsion_publ_flag
C10 O4 C9 O3 -1.85(6) . . . . yes
C10 O4 C9 C2 179.11(3) . . . . yes
C12 O6 C11 O5 1.59(5) . . . . yes
C12 O6 C11 C2 -176.42(3) . . . . yes
C10A O4A C9A O3A 1.12(5) . . . . yes
C10A O4A C9A C2A -176.70(3) . . . . yes
C12A O6A C11A O5A -1.17(5) . . . . yes
C12A O6A C11A C2A 178.95(3) . . . . yes
C2 N1 C1 C3 111.30(4) . . . . yes
C1 N1 C2 C11 106.72(4) . . . . yes
C1 N1 C2 C9 -107.68(4) . . . . yes
O2 N2 C8 C7 -178.96(3) . . . . yes
O2 N2 C8 C6 0.58(4) . . . . yes
O1 N2 C8 C7 1.16(4) . . . . yes
O1 N2 C8 C6 -179.30(3) . . . . yes
C2A N1A C1A C3A 109.69(4) . . . . yes
C1A N1A C2A C11A 106.28(4) . . . . yes
C1A N1A C2A C9A -107.52(4) . . . . yes
O1A N2A C8A C6A -179.70(3) . . . . yes
O2A N2A C8A C6A 0.64(4) . . . . yes
O2A N2A C8A C7A -177.93(3) . . . . yes
O1A N2A C8A C7A 1.72(4) . . . . yes
C2 C1 C3 C5 -109.04(4) . . . . yes
C3 C1 C2 C9 3.53(5) . . . . yes
N1 C1 C3 C5 -176.45(3) . . . . yes
C2 C1 C3 C4 71.20(4) . . . . yes
N1 C1 C2 C9 107.04(4) . . . . yes
N1 C1 C2 C11 -105.15(4) . . . . yes
C3 C1 C2 N1 -103.52(4) . . . . yes
C3 C1 C2 C11 151.33(4) . . . . yes
N1 C1 C3 C4 3.78(5) . . . . yes
C11 C2 C9 O4 -74.01(4) . . . . yes
N1 C2 C11 O6 143.57(4) . . . . yes
C1 C2 C9 O3 -105.48(5) . . . . yes
N1 C2 C9 O3 -38.05(6) . . . . yes
N1 C2 C9 O4 140.98(4) . . . . yes
C1 C2 C9 O4 73.55(4) . . . . yes
C11 C2 C9 O3 106.96(5) . . . . yes
N1 C2 C11 O5 -34.51(5) . . . . yes
C1 C2 C11 O6 -150.29(3) . . . . yes
C9 C2 C11 O5 179.72(4) . . . . yes
C1 C2 C11 O5 31.63(5) . . . . yes
C9 C2 C11 O6 -2.20(5) . . . . yes
C4 C3 C5 C6 0.97(5) . . . . yes
C1 C3 C5 C6 -178.79(3) . . . . yes
C1 C3 C4 C7 177.60(3) . . . . yes
C5 C3 C4 C7 -2.17(5) . . . . yes
C3 C4 C7 C8 1.24(5) . . . . yes
C3 C5 C6 C8 1.09(5) . . . . yes
C5 C6 C8 N2 178.41(3) . . . . yes
C5 C6 C8 C7 -2.07(5) . . . . yes
C4 C7 C8 N2 -179.57(3) . . . . yes
C4 C7 C8 C6 0.91(5) . . . . yes
C3A C1A C2A C11A 148.15(4) . . . . yes
N1A C1A C3A C4A 21.52(5) . . . . yes
N1A C1A C3A C5A -157.35(3) . . . . yes
N1A C1A C2A C9A 105.84(4) . . . . yes
N1A C1A C2A C11A -106.00(4) . . . . yes
C3A C1A C2A N1A -105.84(4) . . . . yes
C3A C1A C2A C9A 0.00(6) . . . . yes
C2A C1A C3A C4A 89.56(5) . . . . yes
C2A C1A C3A C5A -89.31(4) . . . . yes
N1A C2A C11A O5A -27.41(5) . . . . yes
C11A C2A C9A O3A 108.27(4) . . . . yes
C11A C2A C9A O4A -73.92(4) . . . . yes
N1A C2A C9A O3A -37.23(5) . . . . yes
N1A C2A C9A O4A 140.58(4) . . . . yes
C1A C2A C9A O3A -104.17(4) . . . . yes
C1A C2A C9A O4A 73.64(4) . . . . yes
C1A C2A C11A O5A 39.04(5) . . . . yes
C1A C2A C11A O6A -141.07(3) . . . . yes
N1A C2A C11A O6A 152.47(3) . . . . yes
C9A C2A C11A O6A 6.86(4) . . . . yes
C9A C2A C11A O5A -173.02(3) . . . . yes
C5A C3A C4A C7A -1.01(5) . . . . yes
C1A C3A C4A C7A -179.87(3) . . . . yes
C4A C3A C5A C6A -0.63(5) . . . . yes
C1A C3A C5A C6A 178.25(3) . . . . yes
C3A C4A C7A C8A 1.62(5) . . . . yes
C3A C5A C6A C8A 1.57(5) . . . . yes
C5A C6A C8A C7A -0.95(5) . . . . yes
C5A C6A C8A N2A -179.47(3) . . . . yes
C4A C7A C8A C6A -0.64(5) . . . . yes
C4A C7A C8A N2A 177.88(3) . . . . yes
